data_1548362
loop_
_publ_author_name
'Landge, Vinod G.'
'Pitchaimani, Jayaraman'
'Midya, Siba P.'
'Subaramanian, Murugan'
'Madhu, Vedichi'
'Balaraman, Ekambaram'

_publ_section_title
;
 Phosphine-free cobalt pincer complex catalyzed Z-selective
 semi-hydrogenation of unbiased alkynes
;
_journal_issue 2
_journal_name_full 'Catalysis Science &amp; Technology'
_journal_page_first 428
_journal_paper_doi 10.1039/C7CY01994G
_journal_volume 8
_journal_year 2018
_chemical_formula_moiety 'C15 H23 Br2 Co N3 O2'
_chemical_formula_sum 'C15 H23 Br2 Co N3 O2'
_chemical_formula_weight 496.11
_space_group_crystal_system monoclinic
_space_group_IT_number 14
_space_group_name_Hall '-P 2yn'
_space_group_name_H-M_alt 'P 1 21/n 1'
_symmetry_space_group_name_Hall '-P 2yn'
_symmetry_space_group_name_H-M 'P 1 21/n 1'
_atom_sites_solution_hydrogens geom
_audit_block_doi 10.5517/ccdc.csd.cc1p8hr6
_audit_creation_method SHELXL-2014/7
_audit_update_record
;
2017-06-20 deposited with the CCDC.
2017-12-01 downloaded from the CCDC.
;
_cell_angle_alpha 90
_cell_angle_beta 92.105(4)
_cell_angle_gamma 90
_cell_formula_units_Z 4
_cell_length_a 10.2514(4)
_cell_length_b 14.6308(6)
_cell_length_c 12.6552(5)
_cell_measurement_reflns_used 2949
_cell_measurement_temperature 293(2)
_cell_measurement_theta_max 27.7520
_cell_measurement_theta_min 3.8020
_cell_volume 1896.82(13)
_computing_cell_refinement 'CrysAlisPro 1.171.38.43d (Rigaku OD, 2015)'
_computing_data_collection 'CrysAlisPro 1.171.38.43d (Rigaku OD, 2015)'
_computing_data_reduction 'CrysAlisPro 1.171.38.43d (Rigaku OD, 2015)'
_computing_molecular_graphics 'Bruker SHELXTL'
_computing_publication_material 'Bruker SHELXTL'
_computing_structure_refinement 'SHELXL-2014/7 (Sheldrick, 2014)'
_computing_structure_solution
;
SHELXS, G.M. Sheldrick, Acta Cryst.
(2008). A64, 112-122
;
_diffrn_ambient_temperature 293(2)
_diffrn_detector_area_resol_mean 16.1640
_diffrn_measured_fraction_theta_full 0.998
_diffrn_measured_fraction_theta_max 0.858
_diffrn_measurement_device 'four-circle diffractometer'
_diffrn_measurement_device_type 'SuperNova, Dual, Cu at zero, Eos'
_diffrn_measurement_method '\w scans'
_diffrn_radiation_type MoK\a
_diffrn_radiation_wavelength 0.71073
_diffrn_reflns_av_R_equivalents 0.0352
_diffrn_reflns_av_unetI/netI 0.0626
_diffrn_reflns_Laue_measured_fraction_full 0.998
_diffrn_reflns_Laue_measured_fraction_max 0.858
_diffrn_reflns_limit_h_max 12
_diffrn_reflns_limit_h_min -12
_diffrn_reflns_limit_k_max 19
_diffrn_reflns_limit_k_min -19
_diffrn_reflns_limit_l_max 16
_diffrn_reflns_limit_l_min -9
_diffrn_reflns_number 8187
_diffrn_reflns_point_group_measured_fraction_full 0.998
_diffrn_reflns_point_group_measured_fraction_max 0.858
_diffrn_reflns_theta_full 25.000
_diffrn_reflns_theta_max 28.888
_diffrn_reflns_theta_min 2.953
_diffrn_source 'micro-focus sealed X-ray tube'
_diffrn_source_type 'SuperNova (Mo) X-ray Source'
_exptl_absorpt_coefficient_mu 5.129
_exptl_absorpt_correction_T_max 0.427
_exptl_absorpt_correction_T_min 0.184
_exptl_absorpt_correction_type multi-scan
_exptl_absorpt_process_details
;
CrysAlisPro 1.171.38.43d (Rigaku Oxford Diffraction, 2015)
Empirical absorption correction using spherical harmonics,
 implemented in SCALE3 ABSPACK scaling algorithm.
;
_exptl_crystal_colour blue
_exptl_crystal_density_diffrn 1.737
_exptl_crystal_description block
_exptl_crystal_F_000 988
_exptl_crystal_size_max 0.500
_exptl_crystal_size_mid 0.300
_exptl_crystal_size_min 0.200
_refine_diff_density_max 0.723
_refine_diff_density_min -0.851
_refine_diff_density_rms 0.106
_refine_ls_extinction_method none
_refine_ls_goodness_of_fit_ref 1.104
_refine_ls_hydrogen_treatment constr
_refine_ls_matrix_type full
_refine_ls_number_parameters 208
_refine_ls_number_reflns 4280
_refine_ls_number_restraints 0
_refine_ls_restrained_S_all 1.104
_refine_ls_R_factor_all 0.0762
_refine_ls_R_factor_gt 0.0477
_refine_ls_shift/su_max 0.001
_refine_ls_shift/su_mean 0.000
_refine_ls_structure_factor_coef Fsqd
_refine_ls_weighting_details 'w=1/[\s^2^(Fo^2^)+(0.0326P)^2^] where P=(Fo^2^+2Fc^2^)/3'
_refine_ls_weighting_scheme calc
_refine_ls_wR_factor_gt 0.0887
_refine_ls_wR_factor_ref 0.1036
_reflns_Friedel_coverage 0.000
_reflns_number_gt 3104
_reflns_number_total 4280
_reflns_threshold_expression 'I > 2\s(I)'
_cod_data_source_file c7cy01994g3.cif
_cod_data_source_block Py-NNN-CoBr2
_cod_depositor_comments 'Adding full bibliography for 1548362.cif.'
_cod_original_cell_volume 1896.84(13)
_cod_database_code 1548362
_shelx_shelxl_version_number 2014/7
_shelx_space_group_comment
;
The symmetry employed for this shelxl refinement is uniquely defined
by the following loop, which should always be used as a source of
symmetry information in preference to the above space-group names.
They are only intended as comments.
;
_shelx_estimated_absorpt_t_min 0.184
_shelx_estimated_absorpt_t_max 0.427

loop_
_space_group_symop_operation_xyz
'x, y, z'
'-x+1/2, y+1/2, -z+1/2'
'-x, -y, -z'
'x-1/2, -y-1/2, z-1/2'

loop_
_atom_site_label
_atom_site_type_symbol
_atom_site_fract_x
_atom_site_fract_y
_atom_site_fract_z
_atom_site_U_iso_or_equiv
_atom_site_adp_type
_atom_site_occupancy
_atom_site_site_symmetry_order
_atom_site_calc_flag
_atom_site_refinement_flags_posn
_atom_site_refinement_flags_adp
Br1 Br 0.94000(5) 0.19195(3) 0.59269(3) 0.04429(15) Uani 1 1 d . .
Co3 Co 0.90952(6) 0.20885(4) 0.40534(4) 0.03830(18) Uani 1 1 d . .
N1 N 1.1157(3) 0.2948(2) 0.3646(3) 0.0348(8) Uani 1 1 d . .
N2 N 0.9943(3) 0.1406(2) 0.2867(2) 0.0317(8) Uani 1 1 d . .
N3 N 0.7726(3) 0.0812(2) 0.3799(2) 0.0332(8) Uani 1 1 d . .
C4 C 1.0073(4) 0.0056(3) 0.1841(3) 0.0475(12) Uani 1 1 d . .
H4 H 0.9830 -0.0549 0.1720 0.057 Uiso 1 1 calc R U
C1 C 1.0768(4) 0.1834(3) 0.2227(3) 0.0351(10) Uani 1 1 d . .
O6 O 0.4963(3) 0.1052(2) 0.4127(2) 0.0536(8) Uani 1 1 d . .
C10 C 1.1185(5) 0.3943(3) 0.3866(3) 0.0474(12) Uani 1 1 d . .
H10A H 1.0351 0.4212 0.3656 0.057 Uiso 1 1 calc R U
H10B H 1.1855 0.4231 0.3459 0.057 Uiso 1 1 calc R U
C5 C 0.9601(4) 0.0539(3) 0.2690(3) 0.0342(10) Uani 1 1 d . .
C15 C 0.7060(4) 0.0447(3) 0.4733(3) 0.0420(11) Uani 1 1 d . .
H15A H 0.7668 0.0434 0.5339 0.050 Uiso 1 1 calc R U
H15B H 0.6770 -0.0173 0.4591 0.050 Uiso 1 1 calc R U
C12 C 0.6734(4) 0.0897(3) 0.2915(3) 0.0429(11) Uani 1 1 d . .
H12A H 0.6460 0.0290 0.2690 0.052 Uiso 1 1 calc R U
H12B H 0.7131 0.1192 0.2320 0.052 Uiso 1 1 calc R U
C2 C 1.1269(4) 0.1392(3) 0.1367(3) 0.0447(11) Uani 1 1 d . .
H2 H 1.1834 0.1690 0.0923 0.054 Uiso 1 1 calc R U
C13 C 0.5557(5) 0.1434(3) 0.3213(4) 0.0521(12) Uani 1 1 d . .
H13A H 0.5812 0.2061 0.3360 0.062 Uiso 1 1 calc R U
H13B H 0.4926 0.1438 0.2623 0.062 Uiso 1 1 calc R U
C14 C 0.5910(5) 0.1035(3) 0.4976(3) 0.0497(12) Uani 1 1 d . .
H14A H 0.5510 0.0804 0.5606 0.060 Uiso 1 1 calc R U
H14B H 0.6208 0.1653 0.5122 0.060 Uiso 1 1 calc R U
C3 C 1.0907(4) 0.0494(3) 0.1185(3) 0.0505(13) Uani 1 1 d . .
H3 H 1.1232 0.0182 0.0610 0.061 Uiso 1 1 calc R U
C9 C 1.1464(5) 0.4108(3) 0.5026(4) 0.0571(13) Uani 1 1 d . .
H9A H 1.1459 0.4760 0.5164 0.069 Uiso 1 1 calc R U
H9B H 1.0782 0.3830 0.5429 0.069 Uiso 1 1 calc R U
C7 C 1.2416(5) 0.2538(4) 0.4042(4) 0.0506(12) Uani 1 1 d . .
H7A H 1.3119 0.2760 0.3618 0.061 Uiso 1 1 calc R U
H7B H 1.2374 0.1879 0.3965 0.061 Uiso 1 1 calc R U
C8 C 1.2706(5) 0.2774(4) 0.5186(4) 0.0618(14) Uani 1 1 d . .
H8A H 1.2056 0.2491 0.5618 0.074 Uiso 1 1 calc R U
H8B H 1.3552 0.2527 0.5402 0.074 Uiso 1 1 calc R U
C11 C 0.8727(4) 0.0145(3) 0.3499(3) 0.0402(10) Uani 1 1 d . .
H11A H 0.8303 -0.0399 0.3214 0.048 Uiso 1 1 calc R U
H11B H 0.9246 -0.0031 0.4122 0.048 Uiso 1 1 calc R U
C6 C 1.1035(4) 0.2814(3) 0.2490(3) 0.0407(11) Uani 1 1 d . .
H6B H 1.1837 0.3004 0.2170 0.049 Uiso 1 1 calc R U
H6A H 1.0331 0.3191 0.2201 0.049 Uiso 1 1 calc R U
O1 O 1.2705(3) 0.3734(3) 0.5361(3) 0.0656(10) Uani 1 1 d . .
Br2 Br 0.77967(5) 0.33848(3) 0.35336(4) 0.05297(17) Uani 1 1 d . .

loop_
_atom_site_aniso_label
_atom_site_aniso_U_11
_atom_site_aniso_U_22
_atom_site_aniso_U_33
_atom_site_aniso_U_23
_atom_site_aniso_U_13
_atom_site_aniso_U_12
Br1 0.0504(3) 0.0533(3) 0.0291(2) 0.0026(2) 0.0008(2) -0.0024(2)
Co3 0.0529(4) 0.0366(3) 0.0257(3) 0.0009(3) 0.0061(3) 0.0155(3)
N1 0.037(2) 0.0380(19) 0.0291(19) -0.0031(17) 0.0041(16) -0.0051(16)
N2 0.0283(18) 0.0376(18) 0.0294(18) -0.0041(16) 0.0027(14) -0.0007(15)
N3 0.037(2) 0.0324(18) 0.0308(18) 0.0021(16) 0.0038(15) 0.0011(15)
C4 0.040(3) 0.052(3) 0.051(3) -0.021(2) -0.003(2) 0.010(2)
C1 0.033(2) 0.044(2) 0.028(2) -0.003(2) 0.0004(18) 0.000(2)
O6 0.0376(18) 0.064(2) 0.060(2) -0.0014(19) 0.0119(16) -0.0063(16)
C10 0.048(3) 0.042(3) 0.052(3) -0.008(2) 0.011(2) -0.012(2)
C5 0.027(2) 0.039(2) 0.037(2) -0.004(2) -0.0025(18) 0.0010(18)
C15 0.048(3) 0.043(2) 0.035(2) 0.003(2) 0.004(2) -0.013(2)
C12 0.041(3) 0.053(3) 0.035(2) 0.005(2) 0.000(2) -0.003(2)
C2 0.041(3) 0.061(3) 0.032(2) -0.005(2) 0.009(2) 0.005(2)
C13 0.041(3) 0.058(3) 0.058(3) 0.008(3) 0.006(2) 0.002(2)
C14 0.051(3) 0.055(3) 0.045(3) -0.001(2) 0.019(2) -0.012(2)
C3 0.041(3) 0.072(3) 0.038(3) -0.021(3) 0.002(2) 0.018(3)
C9 0.059(3) 0.057(3) 0.056(3) -0.019(3) 0.010(3) -0.013(3)
C7 0.042(3) 0.063(3) 0.046(3) -0.008(3) 0.000(2) 0.001(2)
C8 0.048(3) 0.079(4) 0.058(3) -0.003(3) -0.006(3) -0.004(3)
C11 0.038(2) 0.031(2) 0.051(3) -0.007(2) 0.000(2) -0.0012(19)
C6 0.045(3) 0.045(3) 0.032(2) 0.002(2) 0.012(2) -0.006(2)
O1 0.058(2) 0.084(3) 0.055(2) -0.024(2) 0.0020(18) -0.023(2)
Br2 0.0486(3) 0.0366(3) 0.0733(4) 0.0145(2) -0.0028(3) 0.0079(2)

loop_
_atom_type_symbol
_atom_type_description
_atom_type_scat_dispersion_real
_atom_type_scat_dispersion_imag
_atom_type_scat_source
C C 0.0033 0.0016 'International Tables Vol C Tables 4.2.6.8 and 6.1.1.4'
N N 0.0061 0.0033 'International Tables Vol C Tables 4.2.6.8 and 6.1.1.4'
H H 0.0000 0.0000 'International Tables Vol C Tables 4.2.6.8 and 6.1.1.4'
O O 0.0106 0.0060 'International Tables Vol C Tables 4.2.6.8 and 6.1.1.4'
Br Br -0.2901 2.4595 'International Tables Vol C Tables 4.2.6.8 and 6.1.1.4'
Co Co 0.3494 0.9721 'International Tables Vol C Tables 4.2.6.8 and 6.1.1.4'

loop_
_geom_angle_atom_site_label_1
_geom_angle_atom_site_label_2
_geom_angle_atom_site_label_3
_geom_angle
N2 Co3 N3 77.11(12)
N2 Co3 Br1 129.75(9)
N3 Co3 Br1 96.26(8)
N2 Co3 Br2 115.86(9)
N3 Co3 Br2 105.57(8)
Br1 Co3 Br2 113.89(3)
N2 Co3 N1 73.11(12)
N3 Co3 N1 150.03(11)
Br1 Co3 N1 100.00(8)
Br2 Co3 N1 90.61(8)
C6 N1 C10 108.4(3)
C6 N1 C7 108.7(3)
C10 N1 C7 108.7(3)
C6 N1 Co3 95.5(2)
C10 N1 Co3 117.4(3)
C7 N1 Co3 116.8(3)
C5 N2 C1 120.6(3)
C5 N2 Co3 118.5(3)
C1 N2 Co3 120.8(3)
C11 N3 C15 108.1(3)
C11 N3 C12 108.8(3)
C15 N3 C12 107.9(3)
C11 N3 Co3 98.3(2)
C15 N3 Co3 117.8(2)
C12 N3 Co3 115.1(2)
C3 C4 C5 118.2(4)
C3 C4 H4 120.9
C5 C4 H4 120.9
N2 C1 C2 121.1(4)
N2 C1 C6 115.2(3)
C2 C1 C6 123.6(4)
C14 O6 C13 108.5(3)
N1 C10 C9 110.0(4)
N1 C10 H10A 109.7
C9 C10 H10A 109.7
N1 C10 H10B 109.7
C9 C10 H10B 109.7
H10A C10 H10B 108.2
N2 C5 C4 121.2(4)
N2 C5 C11 114.3(3)
C4 C5 C11 124.5(4)
N3 C15 C14 110.2(3)
N3 C15 H15A 109.6
C14 C15 H15A 109.6
N3 C15 H15B 109.6
C14 C15 H15B 109.6
H15A C15 H15B 108.1
N3 C12 C13 112.8(4)
N3 C12 H12A 109.0
C13 C12 H12A 109.0
N3 C12 H12B 109.0
C13 C12 H12B 109.0
H12A C12 H12B 107.8
C1 C2 C3 118.1(4)
C1 C2 H2 121.0
C3 C2 H2 121.0
O6 C13 C12 111.5(4)
O6 C13 H13A 109.3
C12 C13 H13A 109.3
O6 C13 H13B 109.3
C12 C13 H13B 109.3
H13A C13 H13B 108.0
O6 C14 C15 112.0(4)
O6 C14 H14A 109.2
C15 C14 H14A 109.2
O6 C14 H14B 109.2
C15 C14 H14B 109.2
H14A C14 H14B 107.9
C4 C3 C2 120.8(4)
C4 C3 H3 119.6
C2 C3 H3 119.6
O1 C9 C10 111.2(4)
O1 C9 H9A 109.4
C10 C9 H9A 109.4
O1 C9 H9B 109.4
C10 C9 H9B 109.4
H9A C9 H9B 108.0
N1 C7 C8 111.6(4)
N1 C7 H7A 109.3
C8 C7 H7A 109.3
N1 C7 H7B 109.3
C8 C7 H7B 109.3
H7A C7 H7B 108.0
O1 C8 C7 112.0(4)
O1 C8 H8A 109.2
C7 C8 H8A 109.2
O1 C8 H8B 109.2
C7 C8 H8B 109.2
H8A C8 H8B 107.9
N3 C11 C5 111.1(3)
N3 C11 H11A 109.4
C5 C11 H11A 109.4
N3 C11 H11B 109.4
C5 C11 H11B 109.4
H11A C11 H11B 108.0
N1 C6 C1 110.8(3)
N1 C6 H6B 109.5
C1 C6 H6B 109.5
N1 C6 H6A 109.5
C1 C6 H6A 109.5
H6B C6 H6A 108.1
C8 O1 C9 109.6(4)

loop_
_geom_bond_atom_site_label_1
_geom_bond_atom_site_label_2
_geom_bond_distance
Br1 Co3 2.3928(7)
Co3 N2 2.026(3)
Co3 N3 2.351(3)
Co3 Br2 2.3953(7)
Co3 N1 2.529(3)
N1 C6 1.476(5)
N1 C10 1.483(5)
N1 C7 1.493(5)
N2 C5 1.332(5)
N2 C1 1.347(5)
N3 C11 1.475(5)
N3 C15 1.486(5)
N3 C12 1.490(5)
C4 C3 1.372(6)
C4 C5 1.388(5)
C4 H4 0.9300
C1 C2 1.382(5)
C1 C6 1.496(5)
O6 C14 1.422(5)
O6 C13 1.440(5)
C10 C9 1.504(6)
C10 H10A 0.9700
C10 H10B 0.9700
C5 C11 1.501(5)
C15 C14 1.500(6)
C15 H15A 0.9700
C15 H15B 0.9700
C12 C13 1.499(6)
C12 H12A 0.9700
C12 H12B 0.9700
C2 C3 1.383(6)
C2 H2 0.9300
C13 H13A 0.9700
C13 H13B 0.9700
C14 H14A 0.9700
C14 H14B 0.9700
C3 H3 0.9300
C9 O1 1.436(6)
C9 H9A 0.9700
C9 H9B 0.9700
C7 C8 1.506(6)
C7 H7A 0.9700
C7 H7B 0.9700
C8 O1 1.422(6)
C8 H8A 0.9700
C8 H8B 0.9700
C11 H11A 0.9700
C11 H11B 0.9700
C6 H6B 0.9700
C6 H6A 0.9700
